data_7013399
loop_
_publ_author_name
'Burke, Nichola J.'
'Burrows, Andrew D.'
'Donovan, Adele S.'
'Harrington, Ross W.'
'Mahon, Mary F.'
'Price, Caroline E.'

_publ_section_title
;
 Zinc dicarboxylate polymers and dimers: thiourea substitution as a
 tool in supramolecular synthesis
;
_journal_issue 20
_journal_name_full 'Dalton Transactions'
_journal_page_first 3840
_journal_paper_doi 10.1039/b307420j
_journal_year 2003
_chemical_formula_sum 'C28 H44 N8 O10 S4 Zn2'
_chemical_formula_weight 911.70
_chemical_name_systematic
;
?
;
_space_group_IT_number 14
_symmetry_cell_setting monoclinic
_symmetry_space_group_name_Hall '-P 2ybc'
_symmetry_space_group_name_H-M 'P 1 21/c 1'
_atom_sites_solution_hydrogens geom
_atom_sites_solution_primary direct
_atom_sites_solution_secondary difmap
_audit_creation_method SHELXL-97
_cell_angle_alpha 90.00
_cell_angle_beta 90.6080(7)
_cell_angle_gamma 90.00
_cell_formula_units_Z 2
_cell_length_a 10.3390(2)
_cell_length_b 11.5500(2)
_cell_length_c 16.6330(3)
_cell_measurement_temperature 150(2)
_cell_volume 1986.13(6)
_computing_structure_refinement 'SHELXL-97 (Sheldrick, 1997)'
_computing_structure_solution 'SHELXS-97 (Sheldrick, 1990)'
_diffrn_ambient_temperature 150(2)
_diffrn_measured_fraction_theta_full 0.996
_diffrn_measured_fraction_theta_max 0.996
_diffrn_radiation_monochromator graphite
_diffrn_radiation_source 'fine-focus sealed tube'
_diffrn_radiation_type MoK\a
_diffrn_radiation_wavelength 0.71073
_diffrn_reflns_av_R_equivalents 0.0439
_diffrn_reflns_av_sigmaI/netI 0.0379
_diffrn_reflns_limit_h_max 13
_diffrn_reflns_limit_h_min -13
_diffrn_reflns_limit_k_max 14
_diffrn_reflns_limit_k_min -14
_diffrn_reflns_limit_l_max 21
_diffrn_reflns_limit_l_min -20
_diffrn_reflns_number 20408
_diffrn_reflns_theta_full 27.50
_diffrn_reflns_theta_max 27.50
_diffrn_reflns_theta_min 3.73
_exptl_absorpt_coefficient_mu 1.478
_exptl_absorpt_correction_T_max 0.7088
_exptl_absorpt_correction_T_min 0.7088
_exptl_crystal_density_diffrn 1.524
_exptl_crystal_density_method 'not measured'
_exptl_crystal_F_000 944
_exptl_crystal_size_max 0.25
_exptl_crystal_size_mid 0.25
_exptl_crystal_size_min 0.25
_refine_diff_density_max 0.326
_refine_diff_density_min -0.462
_refine_diff_density_rms 0.064
_refine_ls_extinction_coef 0.0086(6)
_refine_ls_extinction_expression Fc^*^=kFc[1+0.001xFc^2^\l^3^/sin(2\q)]^-1/4^
_refine_ls_extinction_method SHELXL
_refine_ls_goodness_of_fit_ref 1.047
_refine_ls_hydrogen_treatment mixed
_refine_ls_matrix_type full
_refine_ls_number_parameters 264
_refine_ls_number_reflns 4547
_refine_ls_number_restraints 6
_refine_ls_restrained_S_all 1.048
_refine_ls_R_factor_all 0.0368
_refine_ls_R_factor_gt 0.0282
_refine_ls_shift/su_max 0.001
_refine_ls_shift/su_mean 0.000
_refine_ls_structure_factor_coef Fsqd
_refine_ls_weighting_details 'calc w=1/[\s^2^(Fo^2^)+(0.0257P)^2^+0.8851P] where P=(Fo^2^+2Fc^2^)/3'
_refine_ls_weighting_scheme calc
_refine_ls_wR_factor_gt 0.0649
_refine_ls_wR_factor_ref 0.0691
_reflns_number_gt 3904
_reflns_number_total 4547
_reflns_threshold_expression >2sigma(I)
_cod_data_source_file b307420j.txt
_cod_data_source_block compound8_k01rwh5
_cod_depositor_comments
;
The following automatic conversions were performed:
'_symmetry_cell_setting' value 'Monoclinic' changed to 'monoclinic'
according to '/home/saulius/struct/CIF-dictionaries/cif_core.dic'
dictionary named 'cif_core.dic' version 2.4.1 from 2010-06-29.

Automatic conversion script
Id: cif_fix_enum 1527 2010-12-29 10:47:43Z saulius 
;
_cod_original_sg_symbol_H-M P21/c
_cod_database_code 7013399

loop_
_symmetry_equiv_pos_as_xyz
'x, y, z'
'-x, y+1/2, -z+1/2'
'-x, -y, -z'
'x, -y-1/2, z-1/2'

loop_
_atom_site_label
_atom_site_type_symbol
_atom_site_fract_x
_atom_site_fract_y
_atom_site_fract_z
_atom_site_U_iso_or_equiv
_atom_site_adp_type
_atom_site_occupancy
_atom_site_symmetry_multiplicity
_atom_site_calc_flag
_atom_site_refinement_flags
_atom_site_disorder_assembly
_atom_site_disorder_group
Zn1 Zn 0.250492(19) 0.377777(16) 0.365072(12) 0.01972(8) Uani 1 1 d . . .
S1 S 0.12547(5) 0.41939(4) 0.25461(3) 0.02726(12) Uani 1 1 d . . .
S2 S 0.21562(4) 0.19881(4) 0.42790(3) 0.02417(12) Uani 1 1 d . . .
N1 N 0.01493(16) 0.27087(14) 0.15449(10) 0.0292(4) Uani 1 1 d D . .
H1 H 0.009(2) 0.2058(15) 0.1285(13) 0.036(6) Uiso 1 1 d D . .
N2 N 0.19907(15) 0.20397(13) 0.21620(10) 0.0239(3) Uani 1 1 d D . .
H2 H 0.2679(18) 0.2172(18) 0.2456(12) 0.032(6) Uiso 1 1 d D . .
N3 N 0.38904(15) 0.29141(13) 0.53017(9) 0.0239(3) Uani 1 1 d D . .
H3 H 0.366(2) 0.3561(15) 0.5095(13) 0.033(6) Uiso 1 1 d D . .
N4 N 0.36206(16) 0.09449(14) 0.53684(10) 0.0266(3) Uani 1 1 d D . .
H4 H 0.409(2) 0.0925(19) 0.5798(11) 0.031(6) Uiso 1 1 d D . .
O1 O 0.43806(12) 0.38327(10) 0.33844(8) 0.0219(3) Uani 1 1 d . . .
O2 O 0.46021(12) 0.20518(10) 0.28820(8) 0.0237(3) Uani 1 1 d . . .
O3 O 0.73015(12) 0.51066(11) 0.54715(8) 0.0256(3) Uani 1 1 d . . .
O4 O 0.91704(13) 0.42154(11) 0.57193(8) 0.0308(3) Uani 1 1 d . . .
O5 O 0.50445(17) 0.02819(13) 0.67716(9) 0.0356(3) Uani 1 1 d D . .
H5WA H 0.515(2) -0.0446(15) 0.6826(15) 0.042(7) Uiso 1 1 d D . .
H5WB H 0.474(3) 0.047(2) 0.7222(12) 0.059(9) Uiso 1 1 d D . .
C1 C 0.11353(18) 0.28804(15) 0.20512(10) 0.0214(4) Uani 1 1 d . . .
C2 C -0.0877(2) 0.3546(2) 0.13962(16) 0.0460(6) Uani 1 1 d . . .
H2A H -0.1505 0.3222 0.1012 0.055 Uiso 1 1 calc R . .
H2B H -0.0506 0.4257 0.1174 0.055 Uiso 1 1 calc R . .
H2C H -0.1312 0.3724 0.1902 0.055 Uiso 1 1 calc R . .
C3 C 0.18946(19) 0.08993(16) 0.17862(13) 0.0284(4) Uani 1 1 d . . .
H3A H 0.2636 0.0425 0.1954 0.034 Uiso 1 1 calc R . .
H3B H 0.1892 0.0986 0.1200 0.034 Uiso 1 1 calc R . .
H3C H 0.1092 0.0522 0.1953 0.034 Uiso 1 1 calc R . .
C4 C 0.33087(17) 0.19559(15) 0.50403(11) 0.0214(4) Uani 1 1 d . . .
C5 C 0.48947(19) 0.29382(17) 0.59226(11) 0.0276(4) Uani 1 1 d . . .
H5A H 0.4543 0.2646 0.6428 0.041 Uiso 1 1 calc R . .
H5B H 0.5197 0.3735 0.5999 0.041 Uiso 1 1 calc R . .
H5C H 0.5620 0.2450 0.5758 0.041 Uiso 1 1 calc R . .
C6 C 0.3071(2) -0.01522(17) 0.51085(14) 0.0367(5) Uani 1 1 d . . .
H6A H 0.3504 -0.0787 0.5395 0.044 Uiso 1 1 calc R . .
H6B H 0.3195 -0.0245 0.4529 0.044 Uiso 1 1 calc R . .
H6C H 0.2145 -0.0165 0.5226 0.044 Uiso 1 1 calc R . .
C7 C 0.50323(17) 0.29056(14) 0.32503(10) 0.0188(3) Uani 1 1 d . . .
C8 C 0.63902(16) 0.29075(14) 0.35797(10) 0.0177(3) Uani 1 1 d . . .
C9 C 0.66808(16) 0.36241(14) 0.42299(10) 0.0177(3) Uani 1 1 d . . .
H9 H 0.6036 0.4130 0.4431 0.021 Uiso 1 1 calc R . .
C10 C 0.78987(16) 0.36091(14) 0.45878(10) 0.0183(3) Uani 1 1 d . . .
C11 C 0.81822(17) 0.43498(14) 0.53141(11) 0.0203(4) Uani 1 1 d . . .
C12 C 0.88595(17) 0.28984(15) 0.42703(12) 0.0239(4) Uani 1 1 d . . .
H12 H 0.9700 0.2889 0.4507 0.029 Uiso 1 1 calc R . .
C13 C 0.85833(18) 0.22053(16) 0.36070(12) 0.0270(4) Uani 1 1 d . . .
H13 H 0.9244 0.1737 0.3384 0.032 Uiso 1 1 calc R . .
C14 C 0.73516(18) 0.21916(15) 0.32685(11) 0.0234(4) Uani 1 1 d . . .
H14 H 0.7162 0.1697 0.2826 0.028 Uiso 1 1 calc R . .

loop_
_atom_site_aniso_label
_atom_site_aniso_U_11
_atom_site_aniso_U_22
_atom_site_aniso_U_33
_atom_site_aniso_U_23
_atom_site_aniso_U_13
_atom_site_aniso_U_12
Zn1 0.01906(12) 0.01960(12) 0.02035(12) -0.00368(8) -0.00782(8) 0.00341(8)
S1 0.0318(3) 0.0202(2) 0.0293(2) -0.00387(18) -0.0173(2) 0.00512(18)
S2 0.0197(2) 0.0252(2) 0.0275(2) 0.00199(18) -0.00713(18) -0.00105(17)
N1 0.0301(9) 0.0259(8) 0.0312(9) -0.0064(7) -0.0165(7) 0.0019(7)
N2 0.0221(8) 0.0220(7) 0.0274(8) -0.0059(6) -0.0086(7) 0.0008(6)
N3 0.0273(8) 0.0228(8) 0.0215(8) 0.0020(6) -0.0079(6) 0.0021(6)
N4 0.0288(9) 0.0244(8) 0.0264(8) 0.0039(7) -0.0080(7) -0.0004(6)
O1 0.0196(6) 0.0196(6) 0.0265(7) -0.0004(5) -0.0059(5) 0.0042(5)
O2 0.0229(6) 0.0239(6) 0.0242(7) -0.0053(5) -0.0070(5) 0.0006(5)
O3 0.0266(7) 0.0243(6) 0.0257(7) -0.0087(5) -0.0104(5) 0.0088(5)
O4 0.0302(7) 0.0281(7) 0.0339(8) -0.0058(6) -0.0176(6) 0.0088(6)
O5 0.0556(10) 0.0245(7) 0.0266(8) 0.0001(6) -0.0065(7) 0.0059(7)
C1 0.0226(9) 0.0236(9) 0.0178(8) 0.0004(7) -0.0061(7) -0.0013(7)
C2 0.0445(14) 0.0401(12) 0.0526(14) -0.0085(11) -0.0341(12) 0.0122(10)
C3 0.0272(10) 0.0226(9) 0.0354(11) -0.0086(8) -0.0061(8) 0.0000(7)
C4 0.0174(8) 0.0267(9) 0.0200(8) 0.0009(7) 0.0005(7) 0.0017(7)
C5 0.0277(10) 0.0312(10) 0.0237(9) 0.0023(8) -0.0090(8) -0.0011(8)
C6 0.0444(13) 0.0250(10) 0.0405(12) 0.0062(9) -0.0102(10) -0.0045(9)
C7 0.0201(9) 0.0208(8) 0.0156(8) 0.0021(7) -0.0009(7) 0.0006(6)
C8 0.0186(8) 0.0175(8) 0.0169(8) 0.0015(6) -0.0012(6) 0.0008(6)
C9 0.0193(8) 0.0153(7) 0.0184(8) 0.0004(6) -0.0012(7) 0.0027(6)
C10 0.0192(8) 0.0160(8) 0.0195(8) 0.0010(7) -0.0038(7) 0.0019(6)
C11 0.0225(9) 0.0161(8) 0.0222(9) 0.0015(7) -0.0058(7) 0.0011(6)
C12 0.0173(9) 0.0242(9) 0.0299(10) -0.0011(8) -0.0033(7) 0.0021(7)
C13 0.0209(9) 0.0267(9) 0.0333(10) -0.0089(8) 0.0022(8) 0.0055(7)
C14 0.0238(9) 0.0232(9) 0.0231(9) -0.0052(7) 0.0000(7) 0.0002(7)

loop_
_atom_type_symbol
_atom_type_description
_atom_type_scat_dispersion_real
_atom_type_scat_dispersion_imag
_atom_type_scat_source
C C 0.0033 0.0016 'International Tables Vol C Tables 4.2.6.8 and 6.1.1.4'
H H 0.0000 0.0000 'International Tables Vol C Tables 4.2.6.8 and 6.1.1.4'
O O 0.0106 0.0060 'International Tables Vol C Tables 4.2.6.8 and 6.1.1.4'
S S 0.1246 0.1234 'International Tables Vol C Tables 4.2.6.8 and 6.1.1.4'
Zn Zn 0.2839 1.4301 'International Tables Vol C Tables 4.2.6.8 and 6.1.1.4'
N N 0.0061 0.0033 'International Tables Vol C Tables 4.2.6.8 and 6.1.1.4'

loop_
_geom_angle_atom_site_label_1
_geom_angle_atom_site_label_2
_geom_angle_atom_site_label_3
_geom_angle
_geom_angle_site_symmetry_1
_geom_angle_site_symmetry_3
_geom_angle_publ_flag
O3 Zn1 O1 93.03(5) 3_666 . ?
O3 Zn1 S1 120.92(4) 3_666 . ?
O1 Zn1 S1 110.95(4) . . ?
O3 Zn1 S2 105.24(4) 3_666 . ?
O1 Zn1 S2 106.34(4) . . ?
S1 Zn1 S2 117.065(18) . . ?
C1 S1 Zn1 103.59(6) . . ?
C4 S2 Zn1 103.72(6) . . ?
C1 N1 C2 124.13(17) . . ?
C1 N2 C3 123.99(15) . . ?
C4 N3 C5 124.32(15) . . ?
C4 N4 C6 123.56(16) . . ?
C7 O1 Zn1 121.63(11) . . ?
C11 O3 Zn1 122.05(11) . 3_666 ?
N2 C1 N1 118.99(16) . . ?
N2 C1 S1 122.17(13) . . ?
N1 C1 S1 118.84(14) . . ?
N4 C4 N3 119.38(16) . . ?
N4 C4 S2 118.84(14) . . ?
N3 C4 S2 121.78(13) . . ?
O2 C7 O1 124.18(16) . . ?
O2 C7 C8 120.67(15) . . ?
O1 C7 C8 115.16(14) . . ?
C9 C8 C14 119.42(16) . . ?
C9 C8 C7 118.53(15) . . ?
C14 C8 C7 122.02(15) . . ?
C10 C9 C8 120.89(16) . . ?
C9 C10 C12 119.41(16) . . ?
C9 C10 C11 120.33(15) . . ?
C12 C10 C11 120.26(15) . . ?
O4 C11 O3 123.97(16) . . ?
O4 C11 C10 121.47(16) . . ?
O3 C11 C10 114.55(14) . . ?
C13 C12 C10 119.84(16) . . ?
C14 C13 C12 120.57(17) . . ?
C13 C14 C8 119.80(16) . . ?

loop_
_geom_bond_atom_site_label_1
_geom_bond_atom_site_label_2
_geom_bond_distance
_geom_bond_site_symmetry_2
_geom_bond_publ_flag
Zn1 O3 1.9560(12) 3_666 ?
Zn1 O1 1.9948(13) . ?
Zn1 S1 2.2863(5) . ?
Zn1 S2 2.3458(5) . ?
S1 C1 1.7297(18) . ?
S2 C4 1.7299(18) . ?
N1 C1 1.330(2) . ?
N1 C2 1.456(3) . ?
N2 C1 1.325(2) . ?
N2 C3 1.461(2) . ?
N3 C4 1.330(2) . ?
N3 C5 1.457(2) . ?
N4 C4 1.327(2) . ?
N4 C6 1.452(3) . ?
O1 C7 1.286(2) . ?
O2 C7 1.241(2) . ?
O3 C11 1.291(2) . ?
O3 Zn1 1.9560(12) 3_666 ?
O4 C11 1.228(2) . ?
C7 C8 1.502(2) . ?
C8 C9 1.392(2) . ?
C8 C14 1.397(2) . ?
C9 C10 1.387(2) . ?
C10 C12 1.397(2) . ?
C10 C11 1.507(2) . ?
C12 C13 1.390(3) . ?
C13 C14 1.387(3) . ?
